data_2100955
loop_
_publ_author_name
'Prout, K.'
'Burns, K.'
'Watkin, D. J.'
'Cooper, D. G.'
'Durant, G. J.'
'Ganellin, C. R.'
'Sach, G. S.'

_publ_section_title
;
 Structures of nine histamine H~2~ antagonists related to
 <i>N</i>-cyano-<i>N</i>'-methyl-<i>N</i>''-[4-(2-pyridyl)butyl]guanidine
;
_journal_issue 3
_journal_name_full 'Acta Crystallographica Section B'
_journal_page_first 547
_journal_page_last 559
_journal_paper_doi 10.1107/S0108768193000217
_journal_volume 49
_journal_year 1993
_chemical_formula_moiety 'C11 H15 N5 S1'
_chemical_formula_sum 'C11 H15 N5 S'
_chemical_formula_weight 249.33
_space_group_IT_number 2
_space_group_name_Hall '-P 1'
_space_group_name_H-M_alt 'P -1'
_symmetry_cell_setting triclinic
_symmetry_space_group_name_Hall '-P 1'
_symmetry_space_group_name_H-M 'P -1'
_cell_angle_alpha 116.000(10)
_cell_angle_beta 102.00(2)
_cell_angle_gamma 96.78(2)
_cell_formula_units_Z 2
_cell_length_a 7.482(2)
_cell_length_b 9.775(2)
_cell_length_c 10.0190(10)
_cell_volume 625.7(2)
_diffrn_radiation_type Cu
_diffrn_radiation_wavelength 1.54018
_exptl_absorpt_coefficient_mu 2.121
_exptl_crystal_density_diffrn 1.32
_exptl_crystal_F_000 264
_cod_data_source_file ha0114.cif
_cod_data_source_block ha0114a
_cod_original_cell_volume 625.7
_cod_original_formula_sum 'C11 H15 N5 S1'
_cod_database_code 2100955

loop_
_space_group_symop_id
_space_group_symop_operation_xyz
1 x,y,z
2 -x,-y,-z

loop_
_atom_site_label
_atom_site_fract_x
_atom_site_fract_y
_atom_site_fract_z
_atom_site_U_iso_or_equiv
C(1) .5542(3) .2887(2) .6785(3) .0417
C(2) .4662(3) .3395(2) .7936(3) .0458
C(3) .4727(3) .2716(2) .8881(3) .0492
C(4) .5680(3) .1548(2) .8652(2) .0480
N(5) .6570(2) .1049(2) .7558(2) .0413
C(6) .6504(2) .1724(2) .6644(2) .0353
C(7) .7541(3) .1179(2) .5450(2) .0412
S(8) 1.00091(6) .21906(5) .61716(6) .0395
C(9) .9929(3) .4064(2) .6240(2) .0421
C(10) 1.0086(3) .5360(2) .7842(2) .0403
N(11) 1.0179(2) .6872(2) .7875(2) .0393
C(12) .8656(2) .7451(2) .7675(2) .0355
N(13) .8911(2) .8870(2) .7798(2) .0368
C(14) 1.0739(3) .9889(2) .8223(3) .0430
N(15) .6999(2) .6560(2) .7416(2) .0431
C(16) .5495(2) .7121(2) .7413(2) .0399
N(17) .4076(2) .7468(2) .7409(2) .0510
H(1) .555(4) .334(3) .605(3) .055(6)
H(2) .408(4) .423(3) .806(3) .058(7)
H(3) .412(4) .305(3) .971(3) .066(8)
H(4) .570(4) .103(3) .929(3) .065(7)
H(5) .753(3) .013(2) .513(2) .040(5)
H(6) .692(4) .136(3) .452(3) .060(7)
H(7) .093(4) .428(3) .589(3) .066(8)
H(8) .871(4) .397(3) .552(3) .068(8)
H(9) 1.126(3) .542(3) .858(3) .053(6)
H(10) .902(3) .512(3) .822(3) .055(7)
H(11) 1.123(4) .733(3) .788(3) .061(7)
H(12) 0.797(4) .921(3) .760(3) .064(8)
H(13) 1.066(4) 1.096(3) .844(3) .067(8)
H(14) 1.165(4) 1.002(3) .919(3) .065(7)
H(15) 1.135(4) .945(3) .743(3) .068(8)

loop_
_geom_angle_atom_site_label_1
_geom_angle_atom_site_label_2
_geom_angle_atom_site_label_3
_geom_angle
C(6) C(1) C(2) 118.7(2)
H(1) C(1) C(2) 122.9(14)
H(1) C(1) C(6) 118.4(14)
C(3) C(2) C(1) 119.2(2)
H(2) C(2) C(1) 117.6(16)
H(2) C(2) C(3) 123.1(16)
C(4) C(3) C(2) 118.8(2)
H(3) C(3) C(2) 121.3(16)
H(3) C(3) C(4) 120.0(16)
N(5) C(4) C(3) 123.2(2)
H(4) C(4) C(3) 119.5(17)
H(4) C(4) N(5) 117.3(17)
C(6) N(5) C(4) 117.6(2)
N(5) C(6) C(1) 122.5(2)
C(7) C(6) C(1) 120.5(2)
C(7) C(6) N(5) 117.0(2)
S(8) C(7) C(6) 113.80(10)
H(5) C(7) C(6) 108.9(13)
H(5) C(7) S(8) 105.6(13)
H(6) C(7) C(6) 109.6(14)
H(6) C(7) S(8) 107.3(14)
H(6) C(7) H(5) 111.7(19)
C(9) S(8) C(7) 102.82(9)
C(10) C(9) S(8) 113.60(10)
H(7) C(9) S(8) 104.6(16)
H(7) C(9) C(10) 111.5(17)
H(8) C(9) S(8) 109.7(16)
H(8) C(9) C(10) 107.7(17)
H(8) C(9) H(7) 110.(2)
N(11) C(10) C(9) 111.9(2)
H(9) C(10) C(9) 108.0(14)
H(9) C(10) N(11) 109.1(14)
H(10) C(10) C(9) 111.3(14)
H(10) C(10) N(11) 109.8(14)
H(10) C(10) H(9) 107.(2)
C(12) N(11) C(10) 123.3(2)
H(11) N(11) C(10) 116.6(18)
H(11) N(11) C(12) 119.4(18)
N(13) C(12) N(11) 118.3(2)
N(15) C(12) N(11) 116.9(2)
N(15) C(12) N(13) 124.8(2)
C(14) N(13) C(12) 124.3(2)
H(12) N(13) C(12) 119.0(19)
H(12) N(13) C(14) 116.7(19)
H(13) C(14) N(13) 112.5(16)
H(14) C(14) N(13) 113.8(16)
H(14) C(14) H(13) 105.(2)
H(15) C(14) N(13) 110.5(17)
H(15) C(14) H(13) 110.(2)
H(15) C(14) H(14) 105.(2)
C(16) N(15) C(12) 120.4(2)
N(17) C(16) N(15) 172.4(2)

loop_
_geom_bond_atom_site_label_1
_geom_bond_atom_site_label_2
_geom_bond_distance
C(1) C(2) 1.379(3)
C(1) C(6) 1.388(2)
C(1) H(1) 1.01(2)
C(2) C(3) 1.370(3)
C(2) H(2) 0.94(2)
C(3) C(4) 1.377(3)
C(3) H(3) 0.98(2)
C(4) N(5) 1.340(3)
C(4) H(4) 0.97(2)
N(5) C(6) 1.339(2)
C(6) C(7) 1.497(3)
C(7) S(8) 1.816(2)
C(7) H(5) 0.93(2)
C(7) H(6) 1.05(2)
S(8) C(9) 1.811(2)
C(9) C(10) 1.516(3)
C(9) H(7) 0.93(2)
C(9) H(8) 1.00(3)
C(10) N(11) 1.456(2)
C(10) H(9) 1.00(2)
C(10) H(10) 0.99(2)
N(11) C(12) 1.347(2)
N(11) H(11) 0.86(2)
C(12) N(13) 1.324(2)
C(12) N(15) 1.333(2)
N(13) C(14) 1.452(2)
N(13) H(12) 0.84(2)
C(14) H(13) 0.98(2)
C(14) H(14) 1.01(2)
C(14) H(15) 0.96(3)
N(15) C(16) 1.308(2)
C(16) N(17) 1.152(2)
